data_7150282
loop_
_publ_author_name
'Wong, Wallace W. H.'
'Vickers, Matthew S.'
'Cowley, Andrew R.'
'Paul, Rowena L.'
'Beer, Paul D.'

_publ_section_title
;
 Tetrakis(imidazolium) macrocyclic receptors for anion binding.
;
_journal_issue 23
_journal_name_full 'Organic &amp; biomolecular chemistry'
_journal_page_first 4201
_journal_page_last 4208
_journal_paper_doi 10.1039/b510068b
_journal_volume 3
_journal_year 2005
_chemical_compound_source
;
synthesis as described
;
_chemical_formula_moiety ' C17 H16 N4 '
_chemical_formula_sum 'C17 H16 N4'
_chemical_formula_weight 276.34
_chemical_name_systematic
;
?
;
_space_group_IT_number 60
_symmetry_cell_setting orthorhombic
_symmetry_space_group_name_Hall '-P 2n 2ab'
_symmetry_space_group_name_H-M 'P b c n'
_atom_sites_solution_hydrogens geom
_atom_sites_solution_primary direct
_cell_angle_alpha 90
_cell_angle_beta 90
_cell_angle_gamma 90
_cell_formula_units_Z 8
_cell_length_a 25.1991(4)
_cell_length_b 8.6736(2)
_cell_length_c 12.6158(2)
_cell_measurement_reflns_used 3483
_cell_measurement_temperature 150
_cell_measurement_theta_max 27
_cell_measurement_theta_min 5
_cell_volume 2757.40(9)
_computing_cell_refinement
;
KappaCCD software 'DENZO' (Otwinowski & Minor, 1996)
;
_computing_data_collection
;
KappaCCD software 'Collect' (Nonius, 2000)
;
_computing_data_reduction
;
KappaCCD software 'DENZO' (Otwinowski & Minor, 1996)
;
_computing_publication_material
;
CRYSTALS (Watkin et al, 2001)
;
_computing_structure_refinement
;
CRYSTALS (Watkin et al, 2001)
;
_computing_structure_solution 'SIR92 (Giacovazzo et al, 1992)'
_diffrn_ambient_temperature 150
_diffrn_measured_fraction_theta_full 0.997
_diffrn_measured_fraction_theta_max 0.997
_diffrn_measurement_device_type
;
Nonius KappaCCD
;
_diffrn_measurement_method \w
_diffrn_radiation_monochromator graphite
_diffrn_radiation_type 'Mo K\a'
_diffrn_radiation_wavelength 0.71073
_diffrn_reflns_av_R_equivalents 0.045
_diffrn_reflns_limit_h_max 32
_diffrn_reflns_limit_h_min -32
_diffrn_reflns_limit_k_max 11
_diffrn_reflns_limit_k_min -11
_diffrn_reflns_limit_l_max 16
_diffrn_reflns_limit_l_min -16
_diffrn_reflns_number 18754
_diffrn_reflns_theta_full 27.487
_diffrn_reflns_theta_max 27.487
_diffrn_reflns_theta_min 5.143
_diffrn_standards_decay_% 0.00
_diffrn_standards_interval_count 0
_diffrn_standards_interval_time 0
_diffrn_standards_number 0
_exptl_absorpt_coefficient_mu 0.082
_exptl_absorpt_correction_T_max 0.98
_exptl_absorpt_correction_T_min 0.97
_exptl_absorpt_correction_type multi-scan
_exptl_absorpt_process_details
;
Denzo/Scalepack (Otwinowski & Minor, 1996)
;
_exptl_crystal_colour ' colourless '
_exptl_crystal_density_diffrn 1.331
_exptl_crystal_description ' prism '
_exptl_crystal_F_000 1168
_exptl_crystal_size_max 0.40
_exptl_crystal_size_mid 0.20
_exptl_crystal_size_min 0.20
_refine_diff_density_max 0.16
_refine_diff_density_min -0.18
_refine_ls_extinction_method None
_refine_ls_goodness_of_fit_ref 1.1219
_refine_ls_hydrogen_treatment noref
_refine_ls_matrix_type full
_refine_ls_number_parameters 190
_refine_ls_number_reflns 2021
_refine_ls_number_restraints 0
_refine_ls_R_factor_all 0.0612
_refine_ls_R_factor_gt 0.0337
_refine_ls_shift/su_max 0.000347
_refine_ls_structure_factor_coef F
_refine_ls_weighting_details
;
Method, part 1, Chebychev polynomial, (Watkin, 1994, Prince, 1982)
[weight] = 1.0/[A~0~*T~0~(x)+A~1~*T~1~(x) ... +A~n-1~]*T~n-1~(x)]
where A~i~ are the Chebychev coefficients listed below and x= Fcalc/Fmax
Method = Robust Weighting (Prince, 1982)
W = [weight] * [1-(deltaF/6*sigmaF)^2^]^2^
A~i~ are:
0.528 0.262 0.252
;
_refine_ls_weighting_scheme calc
_refine_ls_wR_factor_all 0.0596
_refine_ls_wR_factor_gt 0.0381
_refine_ls_wR_factor_ref 0.0381
_reflns_limit_h_max 32
_reflns_limit_h_min 0
_reflns_limit_k_max 11
_reflns_limit_k_min 0
_reflns_limit_l_max 16
_reflns_limit_l_min 0
_reflns_number_gt 2021
_reflns_number_total 3142
_reflns_threshold_expression I>3.00u(I)
_cod_data_source_file b510068b.txt
_cod_data_source_block Compound_X
_cod_depositor_comments
;
The following automatic conversions were performed:
'_symmetry_cell_setting' value 'Orthorhombic' changed to 'orthorhombic'
according to '/home/saulius/struct/CIF-dictionaries/cif_core.dic'
dictionary named 'cif_core.dic' version 2.4.1 from 2010-06-29.

Automatic conversion script
Id: cif_fix_enum 1527 2010-12-29 10:47:43Z saulius 
;
_cod_original_sg_symbol_H-M 'P b c n '
_cod_original_formula_sum ' C17 H16 N4 '
_cod_database_code 7150282

loop_
_symmetry_equiv_pos_as_xyz
x,y,z
-x,-y,-z
-x+1/2,y+1/2,z
x+1/2,-y+1/2,-z
x,-y,z+1/2
-x,y,-z+1/2
-x+1/2,-y+1/2,z+1/2
x+1/2,y+1/2,-z+1/2

loop_
_atom_site_label
_atom_site_type_symbol
_atom_site_fract_x
_atom_site_fract_y
_atom_site_fract_z
_atom_site_U_iso_or_equiv
_atom_site_occupancy
_atom_site_adp_type
N1 N 0.39260(4) 0.45428(12) 0.50743(9) 0.0242 1.0000 Uani
C1 C 0.38108(5) 0.46956(17) 0.61232(11) 0.0295 1.0000 Uani
N2 N 0.40646(5) 0.58189(15) 0.66008(9) 0.0315 1.0000 Uani
C2 C 0.43814(5) 0.64496(16) 0.58071(11) 0.0257 1.0000 Uani
C3 C 0.43013(5) 0.56620(15) 0.48478(10) 0.0227 1.0000 Uani
C4 C 0.45850(5) 0.59933(16) 0.39287(11) 0.0261 1.0000 Uani
C5 C 0.49582(6) 0.71602(16) 0.40039(12) 0.0300 1.0000 Uani
C6 C 0.50405(6) 0.79692(16) 0.49515(13) 0.0315 1.0000 Uani
C7 C 0.47556(6) 0.76314(16) 0.58591(12) 0.0304 1.0000 Uani
C8 C 0.37029(5) 0.34111(16) 0.43448(11) 0.0262 1.0000 Uani
N3 N 0.25854(4) 0.32058(14) 0.23427(9) 0.0282 1.0000 Uani
C9 C 0.32181(5) 0.40021(15) 0.37512(11) 0.0250 1.0000 Uani
N4 N 0.22057(5) 0.39813(16) 0.08179(10) 0.0380 1.0000 Uani
C10 C 0.30005(6) 0.26992(16) 0.30687(11) 0.0295 1.0000 Uani
C11 C 0.26351(6) 0.3449(2) 0.12792(12) 0.0361 1.0000 Uani
C12 C 0.18398(6) 0.40989(16) 0.16403(11) 0.0284 1.0000 Uani
C13 C 0.20699(5) 0.36106(15) 0.25967(11) 0.0247 1.0000 Uani
C14 C 0.17934(6) 0.35737(16) 0.35494(11) 0.0288 1.0000 Uani
C15 C 0.12681(6) 0.40336(18) 0.35157(12) 0.0325 1.0000 Uani
C16 C 0.10326(6) 0.45302(16) 0.25693(13) 0.0336 1.0000 Uani
C17 C 0.13103(6) 0.45800(17) 0.16291(12) 0.0330 1.0000 Uani
H11 H 0.3554 0.4008 0.6499 0.0354 1.0000 Uiso
H41 H 0.4523 0.5421 0.3252 0.0313 1.0000 Uiso
H51 H 0.5174 0.7432 0.3366 0.0360 1.0000 Uiso
H61 H 0.5312 0.8811 0.4972 0.0379 1.0000 Uiso
H71 H 0.4816 0.8216 0.6531 0.0365 1.0000 Uiso
H81 H 0.3981 0.3125 0.3815 0.0314 1.0000 Uiso
H82 H 0.3598 0.2476 0.4759 0.0314 1.0000 Uiso
H91 H 0.3321 0.4891 0.3291 0.0300 1.0000 Uiso
H92 H 0.2941 0.4342 0.4269 0.0300 1.0000 Uiso
H101 H 0.3299 0.2254 0.2644 0.0354 1.0000 Uiso
H102 H 0.2851 0.1887 0.3545 0.0354 1.0000 Uiso
H111 H 0.2971 0.3240 0.0883 0.0433 1.0000 Uiso
H141 H 0.1965 0.3232 0.4224 0.0346 1.0000 Uiso
H151 H 0.1052 0.4011 0.4180 0.0390 1.0000 Uiso
H161 H 0.0652 0.4858 0.2576 0.0404 1.0000 Uiso
H171 H 0.1139 0.4948 0.0961 0.0396 1.0000 Uiso

loop_
_atom_site_aniso_label
_atom_site_aniso_U_11
_atom_site_aniso_U_22
_atom_site_aniso_U_33
_atom_site_aniso_U_23
_atom_site_aniso_U_13
_atom_site_aniso_U_12
N1 0.0233(5) 0.0264(5) 0.0228(6) -0.0007(5) -0.0024(4) -0.0001(4)
C1 0.0285(6) 0.0338(8) 0.0263(7) 0.0004(6) 0.0026(6) 0.0000(6)
N2 0.0316(6) 0.0361(7) 0.0267(6) -0.0038(5) 0.0014(5) 0.0020(5)
C2 0.0246(6) 0.0268(7) 0.0257(7) -0.0018(5) -0.0017(6) 0.0043(5)
C3 0.0195(6) 0.0219(6) 0.0268(7) 0.0011(5) -0.0033(5) 0.0034(5)
C4 0.0269(6) 0.0277(7) 0.0236(7) 0.0017(6) -0.0016(5) 0.0044(5)
C5 0.0254(6) 0.0287(7) 0.0359(8) 0.0058(6) 0.0022(6) 0.0038(6)
C6 0.0243(6) 0.0219(6) 0.0485(9) 0.0008(7) -0.0049(6) 0.0003(6)
C7 0.0275(7) 0.0267(7) 0.0369(8) -0.0077(6) -0.0058(6) 0.0042(6)
C8 0.0255(6) 0.0243(7) 0.0287(7) -0.0016(6) -0.0028(5) 0.0001(5)
N3 0.0260(6) 0.0324(6) 0.0263(6) -0.0059(5) -0.0036(5) 0.0002(5)
C9 0.0243(6) 0.0250(7) 0.0257(7) -0.0024(6) -0.0024(5) 0.0011(5)
N4 0.0387(7) 0.0499(8) 0.0256(6) -0.0033(6) -0.0042(5) -0.0049(6)
C10 0.0266(7) 0.0283(7) 0.0336(8) -0.0060(6) -0.0056(6) 0.0031(6)
C11 0.0339(8) 0.0483(9) 0.0261(7) -0.0084(7) 0.0001(6) -0.0037(7)
C12 0.0314(7) 0.0290(7) 0.0247(7) -0.0018(6) -0.0063(6) -0.0056(6)
C13 0.0260(6) 0.0205(6) 0.0277(7) -0.0030(5) -0.0044(6) -0.0021(5)
C14 0.0328(7) 0.0267(7) 0.0269(7) 0.0010(6) -0.0030(6) -0.0041(6)
C15 0.0291(7) 0.0332(8) 0.0352(8) -0.0018(6) 0.0024(6) -0.0041(6)
C16 0.0251(6) 0.0304(7) 0.0454(9) -0.0038(7) -0.0064(6) -0.0012(6)
C17 0.0328(7) 0.0313(8) 0.0349(8) 0.0010(6) -0.0125(6) -0.0013(6)

loop_
_atom_type_symbol
_atom_type_scat_dispersion_real
_atom_type_scat_dispersion_imag
_atom_type_scat_Cromer_Mann_a1
_atom_type_scat_Cromer_Mann_b1
_atom_type_scat_Cromer_Mann_a2
_atom_type_scat_Cromer_Mann_b2
_atom_type_scat_Cromer_Mann_a3
_atom_type_scat_Cromer_Mann_b3
_atom_type_scat_Cromer_Mann_a4
_atom_type_scat_Cromer_Mann_b4
_atom_type_scat_Cromer_Mann_c
_atom_type_scat_source
'C ' 0.0033 0.0016 2.3100 20.8439 1.0200 10.2075 1.5886 0.5687 0.8650 51.6512 0.2156 International_Tables_Vol_IV_Table_2.2B
'H ' 0.0000 0.0000 0.4930 10.5109 0.3229 26.1257 0.1402 3.1424 0.0408 57.7997 0.0030 International_Tables_Vol_IV_Table_2.2B
'N ' 0.0061 0.0033 12.2126 0.0057 3.1322 9.8933 2.0125 28.9975 1.1663 0.5826 -11.5290 International_Tables_Vol_IV_Table_2.2B

loop_
_geom_angle_atom_site_label_1
_geom_angle_site_symmetry_1
_geom_angle_atom_site_label_2
_geom_angle_site_symmetry_2
_geom_angle_atom_site_label_3
_geom_angle_site_symmetry_3
_geom_angle
_geom_angle_publ_flag
C1 . N1 . C3 . 106.14(11) yes
C1 . N1 . C8 . 126.64(12) yes
C3 . N1 . C8 . 127.22(11) yes
N1 . C1 . N2 . 114.50(12) yes
N1 . C1 . H11 . 122.749 no
N2 . C1 . H11 . 122.749 no
C1 . N2 . C2 . 103.95(11) yes
N2 . C2 . C3 . 110.26(12) yes
N2 . C2 . C7 . 129.99(13) yes
C3 . C2 . C7 . 119.69(13) yes
N1 . C3 . C2 . 105.15(11) yes
N1 . C3 . C4 . 131.84(12) yes
C2 . C3 . C4 . 122.93(12) yes
C3 . C4 . C5 . 116.26(13) yes
C3 . C4 . H41 . 121.869 no
C5 . C4 . H41 . 121.869 no
C4 . C5 . C6 . 121.65(13) yes
C4 . C5 . H51 . 119.172 no
C6 . C5 . H51 . 119.173 no
C5 . C6 . C7 . 121.55(13) yes
C5 . C6 . H61 . 119.223 no
C7 . C6 . H61 . 119.223 no
C2 . C7 . C6 . 117.90(13) yes
C2 . C7 . H71 . 121.048 no
C6 . C7 . H71 . 121.048 no
N1 . C8 . C9 . 113.15(11) yes
N1 . C8 . H81 . 108.544 no
C9 . C8 . H81 . 108.544 no
N1 . C8 . H82 . 108.544 no
C9 . C8 . H82 . 108.544 no
H81 . C8 . H82 . 109.467 no
C10 . N3 . C11 . 126.78(12) yes
C10 . N3 . C13 . 127.21(12) yes
C11 . N3 . C13 . 105.94(12) yes
C8 . C9 . C10 . 108.50(11) yes
C8 . C9 . H91 . 109.715 no
C10 . C9 . H91 . 109.715 no
C8 . C9 . H92 . 109.715 no
C10 . C9 . H92 . 109.715 no
H91 . C9 . H92 . 109.467 no
C11 . N4 . C12 . 103.97(12) yes
N3 . C10 . C9 . 112.95(11) yes
N3 . C10 . H101 . 108.597 no
C9 . C10 . H101 . 108.596 no
N3 . C10 . H102 . 108.597 no
C9 . C10 . H102 . 108.596 no
H101 . C10 . H102 . 109.467 no
N3 . C11 . N4 . 114.52(13) yes
N3 . C11 . H111 . 122.740 no
N4 . C11 . H111 . 122.740 no
N4 . C12 . C13 . 110.18(12) yes
N4 . C12 . C17 . 130.29(13) yes
C13 . C12 . C17 . 119.52(13) yes
N3 . C13 . C12 . 105.39(12) yes
N3 . C13 . C14 . 131.71(12) yes
C12 . C13 . C14 . 122.90(12) yes
C13 . C14 . C15 . 116.53(13) yes
C13 . C14 . H141 . 121.737 no
C15 . C14 . H141 . 121.737 no
C14 . C15 . C16 . 121.35(14) yes
C14 . C15 . H151 . 119.325 no
C16 . C15 . H151 . 119.325 no
C15 . C16 . C17 . 121.87(13) yes
C15 . C16 . H161 . 119.065 no
C17 . C16 . H161 . 119.065 no
C12 . C17 . C16 . 117.82(13) yes
C12 . C17 . H171 . 121.090 no
C16 . C17 . H171 . 121.090 no

loop_
_geom_bond_atom_site_label_1
_geom_bond_site_symmetry_1
_geom_bond_atom_site_label_2
_geom_bond_site_symmetry_2
_geom_bond_distance
_geom_bond_publ_flag
N1 . C1 . 1.3613(18) yes
N1 . C3 . 1.3851(16) yes
N1 . C8 . 1.4583(17) yes
C1 . N2 . 1.3121(18) yes
C1 . H11 . 1.000 no
N2 . C2 . 1.3925(18) yes
C2 . C3 . 1.4043(18) yes
C2 . C7 . 1.394(2) yes
C3 . C4 . 1.3921(19) yes
C4 . C5 . 1.385(2) yes
C4 . H41 . 1.000 no
C5 . C6 . 1.402(2) yes
C5 . H51 . 1.000 no
C6 . C7 . 1.383(2) yes
C6 . H61 . 1.000 no
C7 . H71 . 1.000 no
C8 . C9 . 1.5219(18) yes
C8 . H81 . 1.000 no
C8 . H82 . 1.000 no
N3 . C10 . 1.4581(18) yes
N3 . C11 . 1.3640(19) yes
N3 . C13 . 1.3833(17) yes
C9 . C10 . 1.5228(19) yes
C9 . H91 . 1.000 no
C9 . H92 . 1.000 no
N4 . C11 . 1.312(2) yes
N4 . C12 . 1.3917(19) yes
C10 . H101 . 1.000 no
C10 . H102 . 1.000 no
C11 . H111 . 1.000 no
C12 . C13 . 1.4040(19) yes
C12 . C17 . 1.398(2) yes
C13 . C14 . 1.3896(19) yes
C14 . C15 . 1.383(2) yes
C14 . H141 . 1.000 no
C15 . C16 . 1.401(2) yes
C15 . H151 . 1.000 no
C16 . C17 . 1.378(2) yes
C16 . H161 . 1.000 no
C17 . H171 . 1.000 no

loop_
_cod_related_entry_id
_cod_related_entry_database
_cod_related_entry_code
1 ChemSpider 2990234
